data_7003835
loop_
_publ_author_name
'Al-Ktaifani, Mahmoud M.'
'Hitchcock, Peter B.'
'Lappert, Michael F.'
'Nixon, John F.'
'Uiterweerd, Philip'

_publ_section_title
;
 Specific insertion reactions of a germylene, stannylene and plumbylene
 into the unique P--P bond of the hexaphospha-pentaprismane cage,
 P6C4tBu4: Crystal and molecular structures of P6C4tBu4ER2 (E = Ge, Sn,
 R = N(SiMe3)2; E = Pb, R = (C6H3(NMe2)2 -2,6)
;
_journal_issue 21
_journal_name_full 'Dalton Transactions'
_journal_page_first 2825
_journal_page_last 2831
_journal_paper_doi 10.1039/b800458g
_journal_year 2008
_chemical_compound_source 'synthesis as described'
_chemical_formula_moiety 'C40 H66 N4 P6 Pb1'
_chemical_formula_structural 'C40 H66 N4 P6 PB'
_chemical_formula_sum 'C40 H66 N4 P6 Pb'
_chemical_formula_weight 995.98
_chemical_name_common '[Pb{P6(CtBu)4}{C6H3(NMe2)2}2]'
_chemical_name_systematic
;
?
;
_space_group_IT_number 14
_symmetry_cell_setting monoclinic
_symmetry_Int_Tables_number 14
_symmetry_space_group_name_Hall '-P 2yn'
_symmetry_space_group_name_H-M 'P 1 21/n 1'
_atom_sites_solution_hydrogens geom
_atom_sites_solution_primary direct
_atom_sites_solution_secondary difmap
_audit_conform_dict_location ftp://ftp.iucr.org/cifdics/cif_core.dic
_audit_conform_dict_name cif_core.dic
_audit_conform_dict_version 2.1
_audit_creation_date 2001-03-05T10:44:55-00:00
_audit_creation_method 'WinGX routine CIF_UPDATE'
_cell_angle_alpha 90
_cell_angle_beta 112.074(2)
_cell_angle_gamma 90
_cell_formula_units_Z 4
_cell_length_a 11.2177(3)
_cell_length_b 33.3392(11)
_cell_length_c 13.1175(4)
_cell_measurement_reflns_used 33423
_cell_measurement_temperature 173(2)
_cell_measurement_theta_max 27.878
_cell_measurement_theta_min 3.705
_cell_measurement_wavelength 0.71073
_cell_volume 4546.2(2)
_computing_cell_refinement 'HKL Scalepack (Otwinowski & Minor 1997)'
_computing_data_reduction 'HKL Denzo and Scalepack (Otwinowski & Minor 1997)'
_computing_molecular_graphics 'Ortep-3 for Windows (Farrugia, 1997)'
_computing_publication_material 'WinGX publication routines (Farrugia, 1999)'
_computing_structure_refinement 'SHELXL-97 (Sheldrick, 1997)'
_computing_structure_solution 'SHELXS-97 (Sheldri8ck, 1997)'
_diffrn_ambient_temperature 173(2)
_diffrn_measured_fraction_theta_full 0.972
_diffrn_measured_fraction_theta_max 0.972
_diffrn_measurement_device KappaCCD
_diffrn_measurement_method CCD
_diffrn_radiation_monochromator graphite
_diffrn_radiation_probe x-ray
_diffrn_radiation_type MoK\a
_diffrn_radiation_wavelength 0.71073
_diffrn_reflns_av_R_equivalents 0.0697
_diffrn_reflns_av_unetI/netI 0.0844
_diffrn_reflns_limit_h_max 14
_diffrn_reflns_limit_h_min -13
_diffrn_reflns_limit_k_max 29
_diffrn_reflns_limit_k_min -43
_diffrn_reflns_limit_l_max 16
_diffrn_reflns_limit_l_min -17
_diffrn_reflns_number 23962
_diffrn_reflns_theta_full 27.88
_diffrn_reflns_theta_max 27.88
_diffrn_reflns_theta_min 3.82
_exptl_absorpt_coefficient_mu 3.954
_exptl_absorpt_correction_T_max 0.558
_exptl_absorpt_correction_T_min 0.455
_exptl_absorpt_correction_type multi-scan
_exptl_absorpt_process_details
;
[c.f. r.h. blessing, acta cryst. (1995), a51, 33-38]
;
_exptl_crystal_colour colourless
_exptl_crystal_density_diffrn 1.455
_exptl_crystal_density_method 'not measured'
_exptl_crystal_description prism
_exptl_crystal_F_000 2024
_exptl_crystal_size_max 0.2
_exptl_crystal_size_mid 0.2
_exptl_crystal_size_min 0.1
_refine_diff_density_max 1.344
_refine_diff_density_min -1.844
_refine_diff_density_rms 0.158
_refine_ls_extinction_method none
_refine_ls_goodness_of_fit_ref 1.024
_refine_ls_hydrogen_treatment constr
_refine_ls_matrix_type full
_refine_ls_number_parameters 460
_refine_ls_number_reflns 10524
_refine_ls_number_restraints 0
_refine_ls_restrained_S_all 1.024
_refine_ls_R_factor_all 0.075
_refine_ls_R_factor_gt 0.0461
_refine_ls_shift/su_max 0.001
_refine_ls_shift/su_mean 0
_refine_ls_structure_factor_coef Fsqd
_refine_ls_weighting_details 'calc w=1/[\s^2^(Fo^2^)+(0.0419P)^2^+0.6017P] where P=(Fo^2^+2Fc^2^)/3'
_refine_ls_weighting_scheme calc
_refine_ls_wR_factor_gt 0.093
_refine_ls_wR_factor_ref 0.1034
_reflns_number_gt 7750
_reflns_number_total 10524
_reflns_threshold_expression >2sigma(I)
_cod_data_source_file b800458g.txt
_cod_data_source_block mar401
_cod_original_sg_symbol_H-M P2(1)/n
_cod_database_code 7003835

loop_
_symmetry_equiv_pos_as_xyz
'x, y, z'
'-x+1/2, y+1/2, -z+1/2'
'-x, -y, -z'
'x-1/2, -y-1/2, z-1/2'

loop_
_atom_site_label
_atom_site_type_symbol
_atom_site_fract_x
_atom_site_fract_y
_atom_site_fract_z
_atom_site_U_iso_or_equiv
_atom_site_adp_type
_atom_site_occupancy
_atom_site_symmetry_multiplicity
_atom_site_calc_flag
_atom_site_refinement_flags
_atom_site_disorder_assembly
_atom_site_disorder_group
Pb Pb 0.257109(18) 0.104479(6) 0.700176(15) 0.01999(7) Uani 1 1 d . . .
P1 P 0.08931(14) 0.20057(5) 0.38639(11) 0.0288(3) Uani 1 1 d . . .
P2 P 0.35732(13) 0.15809(4) 0.51637(11) 0.0239(3) Uani 1 1 d . . .
P3 P 0.26162(13) 0.17711(4) 0.62429(11) 0.0237(3) Uani 1 1 d . . .
P4 P 0.19036(15) 0.13749(4) 0.31060(11) 0.0268(3) Uani 1 1 d . . .
P5 P 0.01601(13) 0.12986(5) 0.45138(11) 0.0269(3) Uani 1 1 d . . .
P6 P 0.16195(13) 0.08377(4) 0.49118(11) 0.0228(3) Uani 1 1 d . . .
N1 N 0.3253(4) 0.01411(13) 0.7696(3) 0.0238(10) Uani 1 1 d . . .
N2 N 0.5598(4) 0.13838(14) 0.7866(4) 0.0298(11) Uani 1 1 d . . .
N3 N 0.3188(5) 0.12514(15) 0.9575(4) 0.0322(11) Uani 1 1 d . . .
N4 N -0.0317(4) 0.06559(16) 0.6486(4) 0.0339(12) Uani 1 1 d . . .
C1 C 0.2529(5) 0.18586(16) 0.3893(4) 0.0285(12) Uani 1 1 d . . .
C2 C 0.0938(5) 0.17983(17) 0.5220(4) 0.0281(12) Uani 1 1 d . . .
C3 C 0.0329(5) 0.14897(17) 0.3234(4) 0.0275(12) Uani 1 1 d . . .
C4 C 0.2784(5) 0.10932(15) 0.4413(4) 0.0219(11) Uani 1 1 d . . .
C5 C 0.3196(6) 0.21898(17) 0.3469(5) 0.0346(14) Uani 1 1 d . . .
C6 C 0.3514(6) 0.25413(17) 0.4291(5) 0.0397(15) Uani 1 1 d . . .
H6A H 0.2722 0.2636 0.4363 0.06 Uiso 1 1 calc R . .
H6B H 0.3901 0.276 0.4024 0.06 Uiso 1 1 calc R . .
H6C H 0.412 0.2451 0.501 0.06 Uiso 1 1 calc R . .
C7 C 0.2291(6) 0.23373(18) 0.2330(5) 0.0409(15) Uani 1 1 d . . .
H7A H 0.1487 0.2434 0.2374 0.061 Uiso 1 1 calc R . .
H7B H 0.2105 0.2116 0.1801 0.061 Uiso 1 1 calc R . .
H7C H 0.2705 0.2556 0.2087 0.061 Uiso 1 1 calc R . .
C8 C 0.4439(6) 0.20404(19) 0.3380(5) 0.0430(16) Uani 1 1 d . . .
H8A H 0.4832 0.2258 0.3112 0.064 Uiso 1 1 calc R . .
H8B H 0.4247 0.1814 0.2866 0.064 Uiso 1 1 calc R . .
H8C H 0.5035 0.1953 0.4106 0.064 Uiso 1 1 calc R . .
C9 C 0.0054(6) 0.20430(18) 0.5698(5) 0.0349(14) Uani 1 1 d . . .
C10 C -0.1337(6) 0.2075(2) 0.4863(5) 0.0510(19) Uani 1 1 d . . .
H10A H -0.1346 0.2215 0.4203 0.077 Uiso 1 1 calc R . .
H10B H -0.1854 0.2226 0.5191 0.077 Uiso 1 1 calc R . .
H10C H -0.1698 0.1806 0.4663 0.077 Uiso 1 1 calc R . .
C11 C 0.0605(7) 0.24648(19) 0.6017(5) 0.0486(18) Uani 1 1 d . . .
H11A H 0.0623 0.2604 0.5364 0.073 Uiso 1 1 calc R . .
H11B H 0.1481 0.2446 0.657 0.073 Uiso 1 1 calc R . .
H11C H 0.0065 0.2615 0.6322 0.073 Uiso 1 1 calc R . .
C12 C 0.0025(6) 0.18242(19) 0.6724(5) 0.0425(16) Uani 1 1 d . . .
H12A H 0.0904 0.1799 0.727 0.064 Uiso 1 1 calc R . .
H12B H -0.0347 0.1556 0.6515 0.064 Uiso 1 1 calc R . .
H12C H -0.0499 0.1978 0.7039 0.064 Uiso 1 1 calc R . .
C13 C -0.0850(6) 0.14324(19) 0.2150(5) 0.0380(15) Uani 1 1 d . . .
C14 C -0.0657(7) 0.1654(2) 0.1189(5) 0.0518(18) Uani 1 1 d . . .
H14A H 0.0118 0.1552 0.1101 0.078 Uiso 1 1 calc R . .
H14B H -0.056 0.1942 0.1347 0.078 Uiso 1 1 calc R . .
H14C H -0.1405 0.1608 0.0509 0.078 Uiso 1 1 calc R . .
C15 C -0.1023(7) 0.0985(2) 0.1881(5) 0.0530(19) Uani 1 1 d . . .
H15A H -0.0243 0.0879 0.1812 0.08 Uiso 1 1 calc R . .
H15B H -0.1757 0.0947 0.1187 0.08 Uiso 1 1 calc R . .
H15C H -0.1182 0.0844 0.2472 0.08 Uiso 1 1 calc R . .
C16 C -0.2070(6) 0.1600(3) 0.2252(6) 0.065(2) Uani 1 1 d . . .
H16A H -0.2801 0.1562 0.1555 0.097 Uiso 1 1 calc R . .
H16B H -0.1955 0.1886 0.2428 0.097 Uiso 1 1 calc R . .
H16C H -0.2236 0.1458 0.284 0.097 Uiso 1 1 calc R . .
C17 C 0.3788(5) 0.07849(17) 0.4279(4) 0.0275(12) Uani 1 1 d . . .
C18 C 0.3091(6) 0.04507(18) 0.3475(5) 0.0405(15) Uani 1 1 d . . .
H18A H 0.2576 0.0568 0.276 0.061 Uiso 1 1 calc R . .
H18B H 0.2527 0.0304 0.3762 0.061 Uiso 1 1 calc R . .
H18C H 0.3726 0.0266 0.3388 0.061 Uiso 1 1 calc R . .
C19 C 0.4729(6) 0.09959(18) 0.3843(5) 0.0412(16) Uani 1 1 d . . .
H19A H 0.4244 0.1118 0.3126 0.062 Uiso 1 1 calc R . .
H19B H 0.5337 0.0799 0.3763 0.062 Uiso 1 1 calc R . .
H19C H 0.5204 0.1205 0.4363 0.062 Uiso 1 1 calc R . .
C20 C 0.4586(5) 0.06006(18) 0.5383(4) 0.0355(14) Uani 1 1 d . . .
H20A H 0.5034 0.0813 0.59 0.053 Uiso 1 1 calc R . .
H20B H 0.5218 0.0416 0.5292 0.053 Uiso 1 1 calc R . .
H20C H 0.4022 0.0454 0.5669 0.053 Uiso 1 1 calc R . .
C21 C 0.4477(5) 0.07605(15) 0.7881(4) 0.0194(11) Uani 1 1 d . . .
C22 C 0.5646(5) 0.09684(16) 0.8153(4) 0.0235(11) Uani 1 1 d . . .
C23 C 0.6789(5) 0.07594(19) 0.8624(4) 0.0311(13) Uani 1 1 d . . .
H23 H 0.7585 0.0898 0.883 0.037 Uiso 1 1 calc R . .
C24 C 0.6781(5) 0.03509(19) 0.8795(4) 0.0336(14) Uani 1 1 d . . .
H24 H 0.7574 0.0211 0.9117 0.04 Uiso 1 1 calc R . .
C25 C 0.5641(5) 0.01422(18) 0.8507(4) 0.0309(13) Uani 1 1 d . . .
H25 H 0.5644 -0.014 0.8616 0.037 Uiso 1 1 calc R . .
C26 C 0.4481(5) 0.03505(16) 0.8054(4) 0.0225(11) Uani 1 1 d . . .
C27 C 0.3192(6) -0.02019(18) 0.6972(5) 0.0372(14) Uani 1 1 d . . .
H27A H 0.2347 -0.033 0.6754 0.056 Uiso 1 1 calc R . .
H27B H 0.3863 -0.0396 0.7366 0.056 Uiso 1 1 calc R . .
H27C H 0.3326 -0.0108 0.6315 0.056 Uiso 1 1 calc R . .
C28 C 0.2959(5) 0.00080(17) 0.8640(4) 0.0315(13) Uani 1 1 d . . .
H28A H 0.2128 -0.0131 0.8378 0.047 Uiso 1 1 calc R . .
H28B H 0.2919 0.0241 0.9081 0.047 Uiso 1 1 calc R . .
H28C H 0.3633 -0.0175 0.9093 0.047 Uiso 1 1 calc R . .
C29 C 0.5398(5) 0.16540(18) 0.8659(5) 0.0343(14) Uani 1 1 d . . .
H29A H 0.5375 0.1931 0.8405 0.051 Uiso 1 1 calc R . .
H29B H 0.6105 0.1623 0.9374 0.051 Uiso 1 1 calc R . .
H29C H 0.4581 0.1589 0.8731 0.051 Uiso 1 1 calc R . .
C30 C 0.6677(6) 0.15214(19) 0.7580(5) 0.0439(16) Uani 1 1 d . . .
H30A H 0.6572 0.1807 0.7395 0.066 Uiso 1 1 calc R . .
H30B H 0.6691 0.1369 0.6946 0.066 Uiso 1 1 calc R . .
H30C H 0.7487 0.148 0.8207 0.066 Uiso 1 1 calc R . .
C31 C 0.1456(5) 0.09198(16) 0.8071(4) 0.0248(12) Uani 1 1 d . . .
C32 C 0.2027(5) 0.10088(17) 0.9182(4) 0.0282(12) Uani 1 1 d . . .
C33 C 0.1450(6) 0.0873(2) 0.9900(5) 0.0418(16) Uani 1 1 d . . .
H33 H 0.1831 0.0932 1.0664 0.05 Uiso 1 1 calc R . .
C34 C 0.0324(6) 0.0654(2) 0.9487(5) 0.053(2) Uani 1 1 d . . .
H34 H -0.0053 0.0554 0.9975 0.064 Uiso 1 1 calc R . .
C35 C -0.0262(6) 0.0579(2) 0.8372(5) 0.0461(18) Uani 1 1 d . . .
H35 H -0.1049 0.0434 0.8093 0.055 Uiso 1 1 calc R . .
C36 C 0.0303(5) 0.07154(18) 0.7664(4) 0.0294(13) Uani 1 1 d . . .
C37 C 0.2935(7) 0.1646(2) 0.9901(6) 0.060(2) Uani 1 1 d . . .
H37A H 0.3731 0.1803 1.0154 0.091 Uiso 1 1 calc R . .
H37B H 0.2616 0.1622 1.0498 0.091 Uiso 1 1 calc R . .
H37C H 0.2287 0.178 0.9271 0.091 Uiso 1 1 calc R . .
C38 C 0.4262(6) 0.1051(2) 1.0454(5) 0.0482(18) Uani 1 1 d . . .
H38A H 0.5019 0.1226 1.069 0.072 Uiso 1 1 calc R . .
H38B H 0.4467 0.0799 1.0175 0.072 Uiso 1 1 calc R . .
H38C H 0.4013 0.0996 1.1081 0.072 Uiso 1 1 calc R . .
C39 C -0.0114(6) 0.0247(2) 0.6175(5) 0.0477(18) Uani 1 1 d . . .
H39A H -0.054 0.0216 0.5377 0.072 Uiso 1 1 calc R . .
H39B H -0.0476 0.0055 0.6546 0.072 Uiso 1 1 calc R . .
H39C H 0.081 0.0198 0.6395 0.072 Uiso 1 1 calc R . .
C40 C -0.1686(5) 0.0756(2) 0.6029(5) 0.0436(16) Uani 1 1 d . . .
H40A H -0.2031 0.0709 0.5234 0.065 Uiso 1 1 calc R . .
H40B H -0.1799 0.1039 0.6174 0.065 Uiso 1 1 calc R . .
H40C H -0.2146 0.0588 0.6374 0.065 Uiso 1 1 calc R . .

loop_
_atom_site_aniso_label
_atom_site_aniso_U_11
_atom_site_aniso_U_22
_atom_site_aniso_U_33
_atom_site_aniso_U_23
_atom_site_aniso_U_13
_atom_site_aniso_U_12
Pb 0.02349(10) 0.02005(10) 0.01758(10) -0.00073(9) 0.00901(8) 0.00158(9)
P1 0.0378(8) 0.0232(8) 0.0245(7) 0.0036(6) 0.0105(7) 0.0091(6)
P2 0.0308(7) 0.0221(8) 0.0211(7) -0.0012(6) 0.0124(6) 0.0013(6)
P3 0.0311(7) 0.0202(7) 0.0212(7) -0.0028(6) 0.0114(6) 0.0017(6)
P4 0.0418(8) 0.0208(8) 0.0183(7) 0.0006(6) 0.0119(6) 0.0034(6)
P5 0.0279(7) 0.0279(8) 0.0226(7) 0.0021(6) 0.0069(6) 0.0037(6)
P6 0.0314(7) 0.0173(7) 0.0189(7) -0.0010(6) 0.0084(6) 0.0001(6)
N1 0.034(2) 0.017(2) 0.024(2) 0.0012(19) 0.016(2) -0.0028(19)
N2 0.028(2) 0.029(3) 0.032(3) -0.001(2) 0.012(2) -0.007(2)
N3 0.041(3) 0.030(3) 0.026(3) -0.011(2) 0.013(2) -0.009(2)
N4 0.024(2) 0.047(3) 0.032(3) -0.012(2) 0.012(2) -0.006(2)
C1 0.041(3) 0.020(3) 0.026(3) 0.000(2) 0.015(3) -0.001(3)
C2 0.033(3) 0.028(3) 0.027(3) 0.002(2) 0.016(3) 0.011(2)
C3 0.032(3) 0.027(3) 0.019(3) 0.003(2) 0.005(2) 0.004(2)
C4 0.038(3) 0.016(3) 0.017(2) -0.001(2) 0.016(2) 0.004(2)
C5 0.057(4) 0.022(3) 0.032(3) 0.004(3) 0.024(3) 0.001(3)
C6 0.060(4) 0.021(3) 0.041(4) -0.001(3) 0.022(3) -0.011(3)
C7 0.066(4) 0.026(3) 0.033(3) 0.005(3) 0.022(3) -0.001(3)
C8 0.060(4) 0.031(4) 0.054(4) 0.008(3) 0.039(4) -0.002(3)
C9 0.045(3) 0.029(3) 0.035(3) 0.004(3) 0.021(3) 0.016(3)
C10 0.041(4) 0.063(5) 0.054(4) 0.009(4) 0.023(3) 0.029(4)
C11 0.076(5) 0.032(4) 0.047(4) 0.001(3) 0.034(4) 0.023(4)
C12 0.057(4) 0.036(4) 0.051(4) 0.008(3) 0.039(4) 0.022(3)
C13 0.044(3) 0.035(4) 0.027(3) 0.006(3) 0.004(3) 0.004(3)
C14 0.057(4) 0.054(5) 0.029(3) 0.015(3) -0.002(3) -0.006(4)
C15 0.068(5) 0.048(5) 0.031(4) -0.001(3) 0.005(3) -0.011(4)
C16 0.049(4) 0.088(7) 0.043(4) 0.001(4) 0.000(3) 0.007(4)
C17 0.036(3) 0.027(3) 0.025(3) 0.002(2) 0.018(3) 0.006(3)
C18 0.059(4) 0.027(3) 0.037(3) -0.013(3) 0.021(3) 0.004(3)
C19 0.059(4) 0.035(4) 0.044(4) 0.007(3) 0.035(3) 0.012(3)
C20 0.042(3) 0.036(4) 0.033(3) 0.003(3) 0.020(3) 0.017(3)
C21 0.025(3) 0.021(3) 0.016(2) -0.001(2) 0.012(2) 0.000(2)
C22 0.029(3) 0.022(3) 0.016(2) 0.000(2) 0.005(2) -0.001(2)
C23 0.023(3) 0.041(4) 0.027(3) 0.002(3) 0.007(2) -0.001(3)
C24 0.026(3) 0.042(4) 0.033(3) 0.014(3) 0.013(3) 0.013(3)
C25 0.038(3) 0.027(3) 0.029(3) 0.013(3) 0.013(3) 0.009(3)
C26 0.029(3) 0.025(3) 0.018(3) 0.003(2) 0.014(2) 0.005(2)
C27 0.045(3) 0.040(4) 0.031(3) -0.011(3) 0.019(3) -0.004(3)
C28 0.043(3) 0.024(3) 0.035(3) 0.004(3) 0.024(3) 0.000(3)
C29 0.034(3) 0.028(3) 0.035(3) -0.009(3) 0.007(3) -0.002(3)
C30 0.057(4) 0.031(4) 0.056(4) 0.001(3) 0.035(4) -0.011(3)
C31 0.028(3) 0.025(3) 0.025(3) -0.003(2) 0.015(2) 0.002(2)
C32 0.030(3) 0.034(3) 0.018(3) -0.003(2) 0.006(2) 0.003(3)
C33 0.045(4) 0.065(5) 0.021(3) -0.007(3) 0.019(3) -0.008(3)
C34 0.052(4) 0.074(6) 0.049(4) -0.011(4) 0.038(4) -0.019(4)
C35 0.036(3) 0.067(5) 0.043(4) -0.011(4) 0.022(3) -0.015(3)
C36 0.028(3) 0.036(4) 0.030(3) -0.012(3) 0.018(3) -0.005(3)
C37 0.071(5) 0.045(5) 0.070(5) -0.032(4) 0.032(4) -0.017(4)
C38 0.039(3) 0.066(5) 0.033(3) 0.005(3) 0.006(3) -0.011(4)
C39 0.043(4) 0.060(5) 0.041(4) -0.031(3) 0.017(3) -0.005(3)
C40 0.032(3) 0.051(4) 0.046(4) -0.013(3) 0.012(3) -0.005(3)

loop_
_atom_type_symbol
_atom_type_description
_atom_type_scat_dispersion_real
_atom_type_scat_dispersion_imag
_atom_type_scat_source
C C 0.0033 0.0016 'International Tables Vol C Tables 4.2.6.8 and 6.1.1.4'
H H 0 0 'International Tables Vol C Tables 4.2.6.8 and 6.1.1.4'
N N 0.0061 0.0033 'International Tables Vol C Tables 4.2.6.8 and 6.1.1.4'
P P 0.1023 0.0942 'International Tables Vol C Tables 4.2.6.8 and 6.1.1.4'
Pb Pb -3.3944 10.1111 'International Tables Vol C Tables 4.2.6.8 and 6.1.1.4'

loop_
_geom_angle_atom_site_label_1
_geom_angle_atom_site_label_2
_geom_angle_atom_site_label_3
_geom_angle
_geom_angle_site_symmetry_1
_geom_angle_site_symmetry_3
_geom_angle_publ_flag
C21 Pb C31 104.48(18) . . ?
C21 Pb P3 115.97(13) . . ?
C31 Pb P3 120.23(14) . . ?
C21 Pb P6 111.28(12) . . ?
C31 Pb P6 119.96(14) . . ?
P3 Pb P6 84.55(4) . . ?
C1 P1 C2 101.8(2) . . ?
C1 P1 C3 86.4(2) . . ?
C2 P1 C3 88.0(2) . . ?
C1 P2 C4 87.1(2) . . ?
C1 P2 P3 97.95(17) . . ?
C4 P2 P3 109.53(15) . . ?
C2 P3 P2 99.13(16) . . ?
C2 P3 Pb 99.21(19) . . ?
P2 P3 Pb 93.59(6) . . ?
C4 P4 C3 102.1(2) . . ?
C4 P4 C1 88.2(2) . . ?
C3 P4 C1 86.9(2) . . ?
C3 P5 C2 87.5(2) . . ?
C3 P5 P6 97.82(18) . . ?
C2 P5 P6 109.29(17) . . ?
C4 P6 P5 99.04(17) . . ?
C4 P6 Pb 100.47(16) . . ?
P5 P6 Pb 92.23(6) . . ?
C26 N1 C28 111.0(4) . . ?
C26 N1 C27 113.0(4) . . ?
C28 N1 C27 109.8(4) . . ?
C22 N2 C29 114.3(4) . . ?
C22 N2 C30 114.6(5) . . ?
C29 N2 C30 110.6(5) . . ?
C32 N3 C37 111.3(5) . . ?
C32 N3 C38 112.6(5) . . ?
C37 N3 C38 111.9(5) . . ?
C36 N4 C40 114.5(4) . . ?
C36 N4 C39 111.2(5) . . ?
C40 N4 C39 110.4(5) . . ?
C5 C1 P2 116.4(4) . . ?
C5 C1 P1 113.9(4) . . ?
P2 C1 P1 115.0(3) . . ?
C5 C1 P4 122.6(4) . . ?
P2 C1 P4 92.5(2) . . ?
P1 C1 P4 93.0(2) . . ?
C9 C2 P3 110.7(4) . . ?
C9 C2 P1 112.6(4) . . ?
P3 C2 P1 111.0(3) . . ?
C9 C2 P5 113.2(4) . . ?
P3 C2 P5 116.9(3) . . ?
P1 C2 P5 91.0(2) . . ?
C13 C3 P5 116.3(4) . . ?
C13 C3 P4 113.6(4) . . ?
P5 C3 P4 115.3(3) . . ?
C13 C3 P1 122.6(4) . . ?
P5 C3 P1 92.7(2) . . ?
P4 C3 P1 93.0(2) . . ?
C17 C4 P6 111.2(3) . . ?
C17 C4 P4 112.1(3) . . ?
P6 C4 P4 110.5(3) . . ?
C17 C4 P2 113.2(4) . . ?
P6 C4 P2 116.8(2) . . ?
P4 C4 P2 91.6(2) . . ?
C8 C5 C7 108.6(4) . . ?
C8 C5 C6 108.9(5) . . ?
C7 C5 C6 109.4(5) . . ?
C8 C5 C1 111.9(5) . . ?
C7 C5 C1 110.2(5) . . ?
C6 C5 C1 107.8(4) . . ?
C12 C9 C10 107.9(5) . . ?
C12 C9 C11 109.6(5) . . ?
C10 C9 C11 109.2(5) . . ?
C12 C9 C2 108.9(4) . . ?
C10 C9 C2 111.9(5) . . ?
C11 C9 C2 109.5(5) . . ?
C15 C13 C16 109.6(6) . . ?
C15 C13 C3 108.9(5) . . ?
C16 C13 C3 110.9(5) . . ?
C15 C13 C14 108.9(5) . . ?
C16 C13 C14 107.6(5) . . ?
C3 C13 C14 111.0(5) . . ?
C20 C17 C18 109.2(5) . . ?
C20 C17 C19 107.3(5) . . ?
C18 C17 C19 108.6(4) . . ?
C20 C17 C4 110.3(4) . . ?
C18 C17 C4 110.4(4) . . ?
C19 C17 C4 111.0(4) . . ?
C26 C21 C22 120.0(5) . . ?
C26 C21 Pb 116.7(4) . . ?
C22 C21 Pb 123.0(4) . . ?
C23 C22 C21 119.0(5) . . ?
C23 C22 N2 122.8(5) . . ?
C21 C22 N2 118.1(5) . . ?
C24 C23 C22 120.5(5) . . ?
C25 C24 C23 121.0(5) . . ?
C24 C25 C26 119.1(5) . . ?
C21 C26 C25 120.4(5) . . ?
C21 C26 N1 118.4(4) . . ?
C25 C26 N1 121.1(5) . . ?
C36 C31 C32 120.5(5) . . ?
C36 C31 Pb 120.8(4) . . ?
C32 C31 Pb 118.2(4) . . ?
C31 C32 C33 119.3(5) . . ?
C31 C32 N3 119.4(5) . . ?
C33 C32 N3 121.3(5) . . ?
C34 C33 C32 119.4(5) . . ?
C33 C34 C35 120.8(6) . . ?
C36 C35 C34 119.6(6) . . ?
C35 C36 C31 120.2(5) . . ?
C35 C36 N4 120.8(5) . . ?
C31 C36 N4 118.9(5) . . ?

loop_
_geom_bond_atom_site_label_1
_geom_bond_atom_site_label_2
_geom_bond_distance
_geom_bond_site_symmetry_2
_geom_bond_publ_flag
Pb C21 2.224(5) . ?
Pb C31 2.241(5) . ?
Pb P3 2.6257(14) . ?
Pb P6 2.6330(13) . ?
P1 C1 1.886(5) . ?
P1 C2 1.891(5) . ?
P1 C3 1.910(6) . ?
P2 C1 1.881(6) . ?
P2 C4 1.935(5) . ?
P2 P3 2.1682(18) . ?
P3 C2 1.859(6) . ?
P4 C4 1.877(5) . ?
P4 C3 1.876(5) . ?
P4 C1 1.901(6) . ?
P5 C3 1.870(5) . ?
P5 C2 1.946(6) . ?
P5 P6 2.161(2) . ?
P6 C4 1.872(5) . ?
N1 C26 1.456(6) . ?
N1 C28 1.466(6) . ?
N1 C27 1.471(6) . ?
N2 C22 1.431(7) . ?
N2 C29 1.455(7) . ?
N2 C30 1.469(7) . ?
N3 C32 1.452(7) . ?
N3 C37 1.443(8) . ?
N3 C38 1.478(8) . ?
N4 C36 1.450(7) . ?
N4 C40 1.462(7) . ?
N4 C39 1.465(8) . ?
C1 C5 1.550(7) . ?
C2 C9 1.584(7) . ?
C3 C13 1.548(8) . ?
C4 C17 1.582(7) . ?
C5 C8 1.525(8) . ?
C5 C7 1.538(8) . ?
C5 C6 1.541(8) . ?
C9 C12 1.541(7) . ?
C9 C10 1.537(8) . ?
C9 C11 1.530(8) . ?
C13 C15 1.527(9) . ?
C13 C16 1.531(8) . ?
C13 C14 1.545(8) . ?
C17 C20 1.517(7) . ?
C17 C18 1.531(8) . ?
C17 C19 1.547(7) . ?
C21 C26 1.385(7) . ?
C21 C22 1.405(7) . ?
C22 C23 1.385(7) . ?
C23 C24 1.381(8) . ?
C24 C25 1.379(8) . ?
C25 C26 1.395(7) . ?
C31 C36 1.380(7) . ?
C31 C32 1.387(7) . ?
C32 C33 1.403(8) . ?
C33 C34 1.382(9) . ?
C34 C35 1.384(8) . ?
C35 C36 1.383(7) . ?
